data_2231705
loop_
_publ_author_name
'Tahir, M. Nawaz'
'Tariq, Muhammad Ilyas'
'Tariq, Riaz H.'

_publ_section_title
;
 5-[(<i>E</i>)-(2-Fluorobenzylidene)amino]-2-hydroxybenzoic acid
;
_journal_coeditor_code TK2774
_journal_issue 9
_journal_name_full 'Acta Crystallographica Section E'
_journal_page_first o2372
_journal_paper_doi 10.1107/S160053681103162X
_journal_volume 67
_journal_year 2011
_chemical_formula_iupac 'C14 H10 F N O3'
_chemical_formula_moiety 'C14 H10 F N O3'
_chemical_formula_sum 'C14 H10 F N O3'
_chemical_formula_weight 259.23
_chemical_name_systematic
;
5-[(<i>E</i>)-(2-Fluorobenzylidene)amino]-2-hydroxybenzoic acid
;
_space_group_IT_number 14
_symmetry_cell_setting monoclinic
_symmetry_space_group_name_Hall '-P 2yn'
_symmetry_space_group_name_H-M 'P 1 21/n 1'
_atom_sites_solution_hydrogens geom
_atom_sites_solution_primary direct
_atom_sites_solution_secondary difmap
_audit_creation_method SHELXL-97
_cell_angle_alpha 90
_cell_angle_beta 92.412(4)
_cell_angle_gamma 90
_cell_formula_units_Z 4
_cell_length_a 15.5688(16)
_cell_length_b 4.7139(4)
_cell_length_c 16.2248(16)
_cell_measurement_reflns_used 1156
_cell_measurement_temperature 296(2)
_cell_measurement_theta_max 25.25
_cell_measurement_theta_min 2.51
_cell_volume 1189.7(2)
_computing_cell_refinement 'SAINT (Bruker, 2009)'
_computing_data_collection 'APEX2 (Bruker, 2009)'
_computing_data_reduction 'SAINT (Bruker, 2009)'
_computing_molecular_graphics 'ORTEP-3 (Farrugia, 1997) and PLATON (Spek, 2009)'
_computing_publication_material 'WinGX (Farrugia, 1999) and PLATON (Spek, 2009)'
_computing_structure_refinement 'SHELXL97 (Sheldrick, 2008)'
_computing_structure_solution 'SHELXS97 (Sheldrick, 2008)'
_diffrn_ambient_temperature 296(2)
_diffrn_detector_area_resol_mean 8.10
_diffrn_measured_fraction_theta_full 0.999
_diffrn_measured_fraction_theta_max 0.999
_diffrn_measurement_device_type 'Bruker Kappa APEXII CCD'
_diffrn_measurement_method \w
_diffrn_radiation_monochromator graphite
_diffrn_radiation_source 'fine-focus sealed tube'
_diffrn_radiation_type MoK\a
_diffrn_radiation_wavelength 0.71073
_diffrn_reflns_av_R_equivalents 0.0788
_diffrn_reflns_av_sigmaI/netI 0.0636
_diffrn_reflns_limit_h_max 18
_diffrn_reflns_limit_h_min -18
_diffrn_reflns_limit_k_max 5
_diffrn_reflns_limit_k_min -5
_diffrn_reflns_limit_l_max 19
_diffrn_reflns_limit_l_min -19
_diffrn_reflns_number 15880
_diffrn_reflns_theta_full 25.25
_diffrn_reflns_theta_max 25.25
_diffrn_reflns_theta_min 2.51
_diffrn_standards_number 0
_exptl_absorpt_coefficient_mu 0.113
_exptl_absorpt_correction_T_max 0.983
_exptl_absorpt_correction_T_min 0.972
_exptl_absorpt_correction_type multi-scan
_exptl_absorpt_process_details '(SADABS; Bruker, 2005)'
_exptl_crystal_colour violet
_exptl_crystal_density_diffrn 1.447
_exptl_crystal_density_method 'not measured'
_exptl_crystal_description prism
_exptl_crystal_F_000 536
_exptl_crystal_size_max 0.30
_exptl_crystal_size_mid 0.22
_exptl_crystal_size_min 0.18
_refine_diff_density_max 0.170
_refine_diff_density_min -0.160
_refine_ls_extinction_coef 0.012(2)
_refine_ls_extinction_expression Fc^*^=kFc[1+0.001xFc^2^\l^3^/sin(2\q)]^-1/4^
_refine_ls_extinction_method 'SHELXL97 (Sheldrick, 2008)'
_refine_ls_goodness_of_fit_ref 1.009
_refine_ls_hydrogen_treatment mixed
_refine_ls_matrix_type full
_refine_ls_number_parameters 179
_refine_ls_number_reflns 2161
_refine_ls_number_restraints 0
_refine_ls_restrained_S_all 1.009
_refine_ls_R_factor_all 0.1154
_refine_ls_R_factor_gt 0.0484
_refine_ls_shift/su_max 0.000
_refine_ls_shift/su_mean 0.000
_refine_ls_structure_factor_coef Fsqd
_refine_ls_weighting_details 'calc w=1/[\s^2^(Fo^2^)+(0.0531P)^2^+0.0687P] where P=(Fo^2^+2Fc^2^)/3'
_refine_ls_weighting_scheme calc
_refine_ls_wR_factor_gt 0.1000
_refine_ls_wR_factor_ref 0.1271
_reflns_number_gt 1156
_reflns_number_total 2161
_reflns_threshold_expression I>2\s(I)
_cod_data_source_file tk2774.cif
_cod_data_source_block I
_cod_original_sg_symbol_H-M 'P 21/n'
_cod_database_code 2231705
_cod_database_fobs_code 2231705

loop_
_symmetry_equiv_pos_site_id
_symmetry_equiv_pos_as_xyz
1 x,y,z
2 1/2-x,1/2+y,1/2-z
3 -x,-y,-z
4 1/2+x,1/2-y,1/2+z

loop_
_atom_site_aniso_label
_atom_site_aniso_U_11
_atom_site_aniso_U_22
_atom_site_aniso_U_33
_atom_site_aniso_U_12
_atom_site_aniso_U_13
_atom_site_aniso_U_23
F1 0.0551(12) 0.1469(19) 0.1031(17) 0.0089(12) 0.0211(12) 0.0358(14)
O1 0.0594(14) 0.0547(12) 0.0440(13) 0.0135(10) 0.0101(10) -0.0004(10)
O2 0.0534(13) 0.0504(12) 0.0450(12) 0.0078(10) 0.0043(10) 0.0038(10)
O3 0.0612(14) 0.0565(13) 0.0456(13) 0.0044(10) 0.0096(10) 0.0015(10)
N1 0.0474(16) 0.0455(14) 0.0613(17) 0.0035(12) -0.0011(13) 0.0003(12)
C1 0.0439(18) 0.0368(15) 0.0443(18) -0.0081(14) 0.0023(15) -0.0009(14)
C2 0.0398(16) 0.0336(14) 0.0391(17) -0.0055(12) 0.0034(13) -0.0014(13)
C3 0.0431(17) 0.0398(15) 0.0476(18) -0.0057(14) 0.0050(14) 0.0029(14)
C4 0.053(2) 0.0519(18) 0.0517(19) -0.0005(16) 0.0132(16) -0.0083(16)
C5 0.0437(18) 0.0448(17) 0.066(2) 0.0021(14) 0.0058(16) -0.0085(16)
C6 0.0419(17) 0.0376(15) 0.0529(19) -0.0046(14) 0.0009(14) -0.0005(14)
C7 0.0454(17) 0.0377(15) 0.0469(17) -0.0032(13) 0.0075(14) -0.0038(13)
C8 0.049(2) 0.0498(17) 0.066(2) -0.0056(15) 0.0025(16) 0.0062(16)
C9 0.0419(18) 0.0461(17) 0.058(2) 0.0001(14) 0.0006(15) -0.0005(15)
C10 0.0444(19) 0.068(2) 0.063(2) -0.0011(17) 0.0061(17) 0.0017(18)
C11 0.049(2) 0.078(2) 0.069(2) 0.0194(18) -0.0075(18) -0.0099(19)
C12 0.065(2) 0.068(2) 0.061(2) 0.0096(18) -0.0120(19) 0.0010(17)
C13 0.056(2) 0.085(2) 0.060(2) 0.0020(19) -0.0019(17) 0.0117(19)
C14 0.0460(19) 0.069(2) 0.067(2) 0.0058(17) 0.0003(17) 0.0043(18)

loop_
_atom_site_type_symbol
_atom_site_label
_atom_site_fract_x
_atom_site_fract_y
_atom_site_fract_z
_atom_site_U_iso_or_equiv
_atom_site_thermal_displace_type
_atom_site_occupancy
_atom_site_disorder_group
F F1 0.52929(12) -0.3124(5) 0.56845(13) 0.1012(9) Uani 1.000 -16
O O1 0.06399(12) 0.7307(4) 0.55258(12) 0.0525(8) Uani 1.000 -16
O O2 0.05067(11) 0.8698(4) 0.42115(11) 0.0495(7) Uani 1.000 -16
O O3 0.14217(13) 0.6175(4) 0.31108(12) 0.0542(8) Uani 1.000 -16
N N1 0.28499(15) -0.0194(4) 0.57191(14) 0.0515(9) Uani 1.000 -16
C C1 0.08505(17) 0.7167(5) 0.47509(18) 0.0417(10) Uani 1.000 -16
C C2 0.15088(16) 0.5080(5) 0.45759(15) 0.0375(9) Uani 1.000 -16
C C3 0.17635(17) 0.4699(5) 0.37661(17) 0.0434(10) Uani 1.000 -16
C C4 0.23883(18) 0.2707(6) 0.36048(19) 0.0519(11) Uani 1.000 -16
C C5 0.27501(17) 0.1124(6) 0.42340(19) 0.0514(11) Uani 1.000 -16
C C6 0.25157(17) 0.1477(5) 0.50467(18) 0.0442(10) Uani 1.000 -16
C C7 0.18911(17) 0.3435(5) 0.52047(17) 0.0432(9) Uani 1.000 -16
C C8 0.3618(2) -0.1094(6) 0.57106(19) 0.0549(11) Uani 1.000 -16
C C9 0.39800(18) -0.2991(5) 0.63403(18) 0.0487(11) Uani 1.000 -16
C C10 0.4808(2) -0.4013(6) 0.6308(2) 0.0584(11) Uani 1.000 -16
C C11 0.5166(2) -0.5910(7) 0.6868(2) 0.0656(12) Uani 1.000 -16
C C12 0.4681(2) -0.6790(7) 0.7506(2) 0.0651(12) Uani 1.000 -16
C C13 0.3861(2) -0.5771(7) 0.7575(2) 0.0671(12) Uani 1.000 -16
C C14 0.35127(19) -0.3924(6) 0.70003(19) 0.0607(11) Uani 1.000 -16
H H1 0.0276(18) 0.869(6) 0.5597(16) 0.0630 Uiso 1.000 -16
H H3 0.1029(18) 0.734(6) 0.3343(18) 0.0651 Uiso 1.000 -16
H H4 0.25617 0.24473 0.30685 0.0624 Uiso 1.000 -16
H H5 0.31634 -0.02248 0.41163 0.0618 Uiso 1.000 -16
H H7 0.17190 0.36688 0.57425 0.0518 Uiso 1.000 -16
H H8 0.39610 -0.05202 0.52858 0.0659 Uiso 1.000 -16
H H11 0.57227 -0.65780 0.68150 0.0788 Uiso 1.000 -16
H H12 0.49076 -0.80744 0.78922 0.0777 Uiso 1.000 -16
H H13 0.35381 -0.63410 0.80153 0.0803 Uiso 1.000 -16
H H14 0.29529 -0.32804 0.70528 0.0729 Uiso 1.000 -16

loop_
_atom_type_symbol
_atom_type_description
_atom_type_scat_dispersion_real
_atom_type_scat_dispersion_imag
_atom_type_scat_source
C C 0.0033 0.0016 'International Tables Vol C Tables 4.2.6.8 and 6.1.1.4'
H H 0.0000 0.0000 'International Tables Vol C Tables 4.2.6.8 and 6.1.1.4'
N N 0.0061 0.0033 'International Tables Vol C Tables 4.2.6.8 and 6.1.1.4'
O O 0.0106 0.0060 'International Tables Vol C Tables 4.2.6.8 and 6.1.1.4'
F F 0.0171 0.0103 'International Tables Vol C Tables 4.2.6.8 and 6.1.1.4'

loop_
_geom_angle_atom_site_label_1
_geom_angle_atom_site_label_2
_geom_angle_atom_site_label_3
_geom_angle
_geom_angle_publ_flag
C1 O1 H1 110.7(17) no
C3 O3 H3 103.4(18) no
C6 N1 C8 119.3(2) no
O1 C1 O2 121.9(2) no
O1 C1 C2 115.2(2) no
O2 C1 C2 122.8(3) no
C1 C2 C3 119.9(2) no
C3 C2 C7 119.1(2) no
C1 C2 C7 121.0(2) no
O3 C3 C4 117.0(2) no
O3 C3 C2 123.4(2) no
C2 C3 C4 119.6(2) no
C3 C4 C5 120.0(3) no
C4 C5 C6 121.7(3) no
C5 C6 C7 118.2(3) no
N1 C6 C7 117.8(2) no
N1 C6 C5 123.8(2) no
C2 C7 C6 121.4(3) no
N1 C8 C9 122.4(3) no
C10 C9 C14 116.0(3) no
C8 C9 C10 121.6(3) no
C8 C9 C14 122.4(3) no
C9 C10 C11 123.7(3) no
F1 C10 C9 118.1(3) no
F1 C10 C11 118.1(3) no
C10 C11 C12 118.3(3) no
C11 C12 C13 120.0(3) no
C12 C13 C14 120.6(3) no
C9 C14 C13 121.3(3) no
C3 C4 H4 120.00 no
C5 C4 H4 120.00 no
C4 C5 H5 119.00 no
C6 C5 H5 119.00 no
C2 C7 H7 119.00 no
C6 C7 H7 119.00 no
N1 C8 H8 119.00 no
C9 C8 H8 119.00 no
C10 C11 H11 121.00 no
C12 C11 H11 121.00 no
C11 C12 H12 120.00 no
C13 C12 H12 120.00 no
C12 C13 H13 120.00 no
C14 C13 H13 120.00 no
C9 C14 H14 119.00 no
C13 C14 H14 119.00 no

loop_
_geom_bond_atom_site_label_1
_geom_bond_atom_site_label_2
_geom_bond_distance
_geom_bond_publ_flag
F1 C10 1.354(4) no
O1 C1 1.314(3) no
O2 C1 1.239(3) no
O3 C3 1.360(3) no
O1 H1 0.88(3) no
O3 H3 0.92(3) no
N1 C6 1.426(3) no
N1 C8 1.270(4) no
C1 C2 1.457(4) no
C2 C7 1.395(4) no
C2 C3 1.400(4) no
C3 C4 1.385(4) no
C4 C5 1.367(4) no
C5 C6 1.393(4) no
C6 C7 1.373(4) no
C8 C9 1.454(4) no
C9 C14 1.391(4) no
C9 C10 1.379(4) no
C10 C11 1.376(4) no
C11 C12 1.371(5) no
C12 C13 1.373(4) no
C13 C14 1.371(4) no
C4 H4 0.9300 no
C5 H5 0.9300 no
C7 H7 0.9300 no
C8 H8 0.9300 no
C11 H11 0.9300 no
C12 H12 0.9300 no
C13 H13 0.9300 no
C14 H14 0.9300 no

loop_
_geom_hbond_atom_site_label_D
_geom_hbond_atom_site_label_H
_geom_hbond_atom_site_label_A
_geom_hbond_site_symmetry_A
_geom_hbond_distance_DH
_geom_hbond_distance_HA
_geom_hbond_distance_DA
_geom_hbond_angle_DHA
_geom_hbond_publ_flag
O1 H1 O2 3_576 0.88(3) 1.77(3) 2.642(3) 176(3) yes
O3 H3 O2 . 0.92(3) 1.78(3) 2.617(3) 152(3) yes

loop_
_geom_torsion_atom_site_label_1
_geom_torsion_atom_site_label_2
_geom_torsion_atom_site_label_3
_geom_torsion_atom_site_label_4
_geom_torsion
_geom_torsion_publ_flag
C8 N1 C6 C5 33.0(4) no
C8 N1 C6 C7 -150.8(3) no
C6 N1 C8 C9 -175.0(2) no
O1 C1 C2 C3 178.2(2) no
O1 C1 C2 C7 -1.6(3) no
O2 C1 C2 C3 -1.4(4) no
O2 C1 C2 C7 178.8(2) no
C1 C2 C3 O3 -0.6(4) no
C1 C2 C3 C4 -179.9(2) no
C7 C2 C3 O3 179.2(2) no
C7 C2 C3 C4 -0.1(4) no
C1 C2 C7 C6 -179.6(2) no
C3 C2 C7 C6 0.6(4) no
O3 C3 C4 C5 -179.1(2) no
C2 C3 C4 C5 0.2(4) no
C3 C4 C5 C6 -0.8(4) no
C4 C5 C6 N1 177.5(3) no
C4 C5 C6 C7 1.4(4) no
N1 C6 C7 C2 -177.6(2) no
C5 C6 C7 C2 -1.3(4) no
N1 C8 C9 C10 178.1(3) no
N1 C8 C9 C14 -0.8(4) no
C8 C9 C10 F1 2.2(4) no
C8 C9 C10 C11 -177.0(3) no
C14 C9 C10 F1 -178.9(3) no
C14 C9 C10 C11 1.9(4) no
C8 C9 C14 C13 178.3(3) no
C10 C9 C14 C13 -0.6(4) no
F1 C10 C11 C12 179.2(3) no
C9 C10 C11 C12 -1.6(5) no
C10 C11 C12 C13 -0.2(5) no
C11 C12 C13 C14 1.5(5) no
C12 C13 C14 C9 -1.1(5) no

loop_
_cod_related_entry_id
_cod_related_entry_database
_cod_related_entry_code
1 ChemSpider 30656977
